data_4037505
loop_
_publ_author_name
'Zhang, Qiao'
'Zheng, Guangfan'
'Zhang, Qian'
'Li, Yan'
'Zhang, Qian'

_publ_section_title
;
 Metal-Free Three-Component Regioselective Aminofluorination of Styrene
 Derivatives.
;
_journal_issue 15
_journal_name_full 'The Journal of organic chemistry'
_journal_page_first 8258
_journal_page_last 8266
_journal_paper_doi 10.1021/acs.joc.7b01089
_journal_volume 82
_journal_year 2017
_chemical_formula_sum 'C60 H48 F4 N12'
_chemical_formula_weight 1012.72
_space_group_IT_number 14
_space_group_name_Hall '-P 2ybc'
_space_group_name_H-M_alt 'P 1 21/c 1'
_symmetry_cell_setting monoclinic
_symmetry_space_group_name_H-M 'P 1 21/c 1'
_atom_sites_solution_hydrogens geom
_atom_sites_solution_primary direct
_atom_sites_solution_secondary difmap
_audit_creation_method SHELXL-97
_cell_angle_alpha 90.00
_cell_angle_beta 103.96
_cell_angle_gamma 90.00
_cell_formula_units_Z 1
_cell_length_a 12.529
_cell_length_b 7.898
_cell_length_c 12.870
_cell_measurement_reflns_used 2059
_cell_measurement_temperature 293(2)
_cell_measurement_theta_max 25.05
_cell_measurement_theta_min 1.68
_cell_volume 1235.924
_computing_cell_refinement 'SMART (Bruker, 1997)'
_computing_data_collection 'SMART (Bruker, 1997)'
_computing_data_reduction SAINT
_computing_molecular_graphics 'SHELXTL-PLUS (Sheldrick, 1990)'
_computing_publication_material SHELXL-97
_computing_structure_refinement 'SHELXL-97 (Sheldrick, 2008)'
_computing_structure_solution 'SHELXS-97(Sheldrick, 1997)'
_diffrn_ambient_temperature 293(2)
_diffrn_measured_fraction_theta_full 0.996
_diffrn_measured_fraction_theta_max 0.996
_diffrn_measurement_device_type 'Bruker APEX CCD area-detector'
_diffrn_measurement_method '\w scans'
_diffrn_radiation_monochromator graphite
_diffrn_radiation_source 'fine-focus sealed tube'
_diffrn_radiation_type MoK\a
_diffrn_radiation_wavelength 0.71073
_diffrn_reflns_av_R_equivalents 0.0472
_diffrn_reflns_av_sigmaI/netI 0.0437
_diffrn_reflns_limit_h_max 11
_diffrn_reflns_limit_h_min -16
_diffrn_reflns_limit_k_max 10
_diffrn_reflns_limit_k_min -10
_diffrn_reflns_limit_l_max 16
_diffrn_reflns_limit_l_min -16
_diffrn_reflns_number 8164
_diffrn_reflns_theta_full 27.25
_diffrn_reflns_theta_max 27.25
_diffrn_reflns_theta_min 1.67
_exptl_absorpt_coefficient_mu 0.094
_exptl_absorpt_correction_T_max 0.9694
_exptl_absorpt_correction_T_min 0.9546
_exptl_absorpt_correction_type multi-scan
_exptl_absorpt_process_details 'SADABS(Sheldrick, 1996)'
_exptl_crystal_colour colorless
_exptl_crystal_density_diffrn 1.361
_exptl_crystal_density_method 'not measured'
_exptl_crystal_description block
_exptl_crystal_F_000 528
_exptl_crystal_size_max 0.24
_exptl_crystal_size_mid 0.22
_exptl_crystal_size_min 0.16
_refine_diff_density_max 0.189
_refine_diff_density_min -0.205
_refine_diff_density_rms 0.045
_refine_ls_extinction_method none
_refine_ls_goodness_of_fit_ref 1.023
_refine_ls_hydrogen_treatment mixed
_refine_ls_matrix_type full
_refine_ls_number_parameters 172
_refine_ls_number_reflns 2759
_refine_ls_number_restraints 0
_refine_ls_restrained_S_all 1.023
_refine_ls_R_factor_all 0.0651
_refine_ls_R_factor_gt 0.0447
_refine_ls_shift/su_max 0.000
_refine_ls_shift/su_mean 0.000
_refine_ls_structure_factor_coef Fsqd
_refine_ls_weighting_details 'calc w=1/[\s^2^(Fo^2^)+(0.1000P)^2^+0.0000P] where P=(Fo^2^+2Fc^2^)/3'
_refine_ls_weighting_scheme calc
_refine_ls_wR_factor_gt 0.1372
_refine_ls_wR_factor_ref 0.1553
_reflns_number_gt 1958
_reflns_number_total 2759
_reflns_threshold_expression >2\s(I)
_cod_data_source_file jo7b01089_si_004.cif
_cod_data_source_block 6n
_cod_original_cell_volume 1236.0
_cod_original_sg_symbol_H-M 'P1 21/c 1'
_cod_database_code 4037505

loop_
_symmetry_equiv_pos_as_xyz
'x, y, z'
'-x, y+1/2, -z+1/2'
'-x, -y, -z'
'x, -y-1/2, z-1/2'

loop_
_atom_site_label
_atom_site_type_symbol
_atom_site_fract_x
_atom_site_fract_y
_atom_site_fract_z
_atom_site_U_iso_or_equiv
_atom_site_adp_type
_atom_site_occupancy
_atom_site_symmetry_multiplicity
_atom_site_calc_flag
_atom_site_refinement_flags
F1 F 0.36913(8) 0.44273(12) 0.40345(8) 0.0704(3) Uani 1 1 d .
N1 N 0.22718(10) 0.12879(17) 0.30635(9) 0.0460(3) Uani 1 1 d .
N2 N 0.23975(11) 0.1141(2) 0.20481(11) 0.0596(4) Uani 1 1 d .
N3 N 0.14396(12) 0.0959(2) 0.13933(11) 0.0650(4) Uani 1 1 d .
C7 C 0.06580(12) 0.0969(2) 0.19848(12) 0.0491(4) Uani 1 1 d .
C8 C 0.11775(11) 0.11819(18) 0.30568(11) 0.0421(4) Uani 1 1 d .
C10 C -0.05201(14) 0.1067(3) 0.35144(16) 0.0658(5) Uani 1 1 d .
H10 H -0.0941 0.1109 0.4018 0.079 Uiso 1 1 calc R
C11 C -0.10538(14) 0.0821(2) 0.24438(17) 0.0690(6) Uani 1 1 d .
H11 H -0.1813 0.0681 0.2259 0.083 Uiso 1 1 calc R
C13 C 0.32417(11) 0.14347(19) 0.39391(11) 0.0437(4) Uani 1 1 d .
H13 H 0.3889 0.1330 0.3642 0.052 Uiso 1 1 calc R
C14 C 0.33479(12) 0.30857(19) 0.45777(12) 0.0469(4) Uani 1 1 d .
H14 H 0.2635 0.3366 0.4722 0.056 Uiso 1 1 calc R
C15 C 0.41641(12) 0.26740(19) 0.56260(12) 0.0484(4) Uani 1 1 d .
H15A H 0.4917 0.2791 0.5565 0.058 Uiso 1 1 calc R
H15B H 0.4052 0.3385 0.6205 0.058 Uiso 1 1 calc R
C16 C 0.33404(10) 0.01349(18) 0.48157(11) 0.0422(4) Uani 1 1 d .
C17 C 0.29717(13) -0.1521(2) 0.47551(14) 0.0544(4) Uani 1 1 d .
H17 H 0.2614 -0.1995 0.4102 0.065 Uiso 1 1 calc R
C28 C 0.05990(12) 0.1248(2) 0.38608(13) 0.0542(4) Uani 1 1 d .
H28 H 0.0948 0.1405 0.4579 0.065 Uiso 1 1 calc R
C29 C -0.04873(14) 0.0782(2) 0.16563(16) 0.0653(5) Uani 1 1 d .
H29 H -0.0845 0.0639 0.0940 0.078 Uiso 1 1 calc R
C35 C 0.36914(14) -0.1759(2) 0.66581(15) 0.0633(5) Uani 1 1 d .
H35 H 0.3807 -0.2405 0.7279 0.076 Uiso 1 1 calc R
C36 C 0.31498(14) -0.2460(2) 0.56958(16) 0.0622(5) Uani 1 1 d .
H36 H 0.2901 -0.3572 0.5675 0.075 Uiso 1 1 calc R
C41 C 0.38808(11) 0.08506(19) 0.57839(12) 0.0444(4) Uani 1 1 d .
C50 C 0.40682(12) -0.0095(2) 0.67140(13) 0.0561(4) Uani 1 1 d .
H50 H 0.4439 0.0371 0.7365 0.067 Uiso 1 1 calc R

loop_
_atom_site_aniso_label
_atom_site_aniso_U_11
_atom_site_aniso_U_22
_atom_site_aniso_U_33
_atom_site_aniso_U_23
_atom_site_aniso_U_13
_atom_site_aniso_U_12
F1 0.0859(7) 0.0554(6) 0.0711(7) 0.0070(5) 0.0214(6) -0.0171(5)
N1 0.0431(7) 0.0578(8) 0.0405(7) -0.0048(6) 0.0168(5) -0.0043(5)
N2 0.0596(9) 0.0803(10) 0.0443(8) -0.0076(7) 0.0229(7) -0.0028(7)
N3 0.0650(9) 0.0867(11) 0.0436(8) -0.0083(7) 0.0135(7) -0.0019(8)
C7 0.0513(9) 0.0488(9) 0.0466(8) -0.0012(7) 0.0105(7) 0.0000(6)
C8 0.0400(7) 0.0408(8) 0.0467(8) -0.0001(6) 0.0129(6) -0.0001(6)
C10 0.0491(9) 0.0772(12) 0.0778(13) 0.0136(10) 0.0286(9) 0.0075(8)
C11 0.0418(9) 0.0715(12) 0.0900(15) 0.0130(10) 0.0089(9) 0.0000(8)
C13 0.0365(7) 0.0525(9) 0.0452(8) -0.0046(7) 0.0162(6) -0.0010(6)
C14 0.0452(8) 0.0454(8) 0.0525(9) -0.0009(7) 0.0162(7) -0.0036(6)
C15 0.0406(8) 0.0534(9) 0.0525(9) -0.0109(7) 0.0135(7) -0.0039(6)
C16 0.0358(7) 0.0443(8) 0.0504(8) -0.0037(6) 0.0176(6) 0.0040(6)
C17 0.0546(9) 0.0489(9) 0.0632(10) -0.0052(8) 0.0212(8) 0.0020(7)
C28 0.0495(9) 0.0650(10) 0.0519(9) 0.0030(8) 0.0199(7) 0.0022(7)
C29 0.0577(10) 0.0669(12) 0.0623(11) 0.0003(9) -0.0030(9) -0.0019(8)
C35 0.0590(10) 0.0697(12) 0.0674(11) 0.0206(9) 0.0271(9) 0.0178(8)
C36 0.0619(10) 0.0455(9) 0.0867(13) 0.0060(9) 0.0324(10) 0.0061(7)
C41 0.0325(7) 0.0544(9) 0.0488(8) -0.0039(6) 0.0147(6) 0.0052(6)
C50 0.0466(8) 0.0716(12) 0.0507(9) 0.0043(8) 0.0131(7) 0.0073(8)

loop_
_atom_type_symbol
_atom_type_description
_atom_type_scat_dispersion_real
_atom_type_scat_dispersion_imag
_atom_type_scat_source
C C 0.0030 0.0020 'International Tables Vol C Tables 4.2.6.8 and 6.1.1.4'
H H 0.0000 0.0000 'International Tables Vol C Tables 4.2.6.8 and 6.1.1.4'
F F 0.0170 0.0100 'International Tables Vol C Tables 4.2.6.8 and 6.1.1.4'
N N 0.0060 0.0030 'International Tables Vol C Tables 4.2.6.8 and 6.1.1.4'

loop_
_geom_angle_atom_site_label_1
_geom_angle_atom_site_label_2
_geom_angle_atom_site_label_3
_geom_angle
N2 N1 C8 109.66(12)
N2 N1 C13 119.00(12)
C8 N1 C13 131.25(12)
N3 N2 N1 109.31(12)
N2 N3 C7 108.04(13)
N3 C7 C8 108.96(13)
N3 C7 C29 130.14(16)
C8 C7 C29 120.89(15)
N1 C8 C7 104.02(12)
N1 C8 C28 133.46(14)
C7 C8 C28 122.51(14)
C28 C10 C11 123.04(16)
C28 C10 H10 118.5
C11 C10 H10 118.5
C29 C11 C10 121.60(16)
C29 C11 H11 119.2
C10 C11 H11 119.2
N1 C13 C16 115.43(12)
N1 C13 C14 115.72(12)
C16 C13 C14 101.39(11)
N1 C13 H13 107.9
C16 C13 H13 107.9
C14 C13 H13 107.9
F1 C14 C15 112.66(12)
F1 C14 C13 112.09(11)
C15 C14 C13 104.33(12)
F1 C14 H14 109.2
C15 C14 H14 109.2
C13 C14 H14 109.2
C41 C15 C14 101.19(11)
C41 C15 H15A 111.5
C14 C15 H15A 111.5
C41 C15 H15B 111.5
C14 C15 H15B 111.5
H15A C15 H15B 109.3
C17 C16 C41 121.34(15)
C17 C16 C13 129.46(14)
C41 C16 C13 109.20(12)
C16 C17 C36 118.27(16)
C16 C17 H17 120.9
C36 C17 H17 120.9
C10 C28 C8 115.23(15)
C10 C28 H28 122.4
C8 C28 H28 122.4
C11 C29 C7 116.70(17)
C11 C29 H29 121.7
C7 C29 H29 121.7
C36 C35 C50 120.92(16)
C36 C35 H35 119.5
C50 C35 H35 119.5
C35 C36 C17 120.60(16)
C35 C36 H36 119.7
C17 C36 H36 119.7
C50 C41 C16 120.13(15)
C50 C41 C15 129.51(15)
C16 C41 C15 110.35(13)
C41 C50 C35 118.73(16)
C41 C50 H50 120.6
C35 C50 H50 120.6

loop_
_geom_bond_atom_site_label_1
_geom_bond_atom_site_label_2
_geom_bond_distance
F1 C14 1.3934(17)
N1 N2 1.3584(16)
N1 C8 1.3715(17)
N1 C13 1.4490(19)
N2 N3 1.2976(19)
N3 C7 1.378(2)
C7 C8 1.386(2)
C7 C29 1.402(2)
C8 C28 1.4002(19)
C10 C28 1.372(2)
C10 C11 1.392(3)
C10 H10 0.9300
C11 C29 1.371(3)
C11 H11 0.9300
C13 C16 1.508(2)
C13 C14 1.530(2)
C13 H13 0.9800
C14 C15 1.519(2)
C14 H14 0.9800
C15 C41 1.509(2)
C15 H15A 0.9700
C15 H15B 0.9700
C16 C17 1.383(2)
C16 C41 1.387(2)
C17 C36 1.391(2)
C17 H17 0.9300
C28 H28 0.9300
C29 H29 0.9300
C35 C36 1.377(3)
C35 C50 1.392(3)
C35 H35 0.9300
C36 H36 0.9300
C41 C50 1.382(2)
C50 H50 0.9300
